data_4304086
loop_
_publ_author_name
'Meenakshi Ghosh'
'Papu Biswas'
'Ulrich Fl\"orke'
'Kamalaksha Nag'

_publ_section_title
;
Halogen Exchange and Scrambling between C-X and M-X' Bonds in Copper,
Nickel, and Cobalt Complexes of 6,6'-bis(bromo/
chloromethyl)-2,2'-bipyridine. Structural, Electrochemical, and
Photochemical Studies
;
_journal_name_full 'Inorganic Chemistry'
_journal_page_first 281
_journal_page_last 296
_journal_paper_doi 10.1021/ic7014786
_journal_volume 47
_journal_year 2008
_chemical_formula_moiety 'C12 H10 Br1.96 Cl2.04 Cu N2'
_chemical_formula_sum 'C12 H10 Br1.96 Cl2.04 Cu N2'
_chemical_formula_weight 474.70
_chemical_name_systematic
; 
 ? 
;
_space_group_IT_number 14
_symmetry_cell_setting monoclinic
_symmetry_space_group_name_Hall '-P 2ybc'
_symmetry_space_group_name_H-M 'P 1 21/c 1'
_atom_sites_solution_hydrogens difmap
_atom_sites_solution_primary direct
_atom_sites_solution_secondary difmap
_audit_creation_method SHELXL-97
_cell_angle_alpha 90.00
_cell_angle_beta 103.837(2)
_cell_angle_gamma 90.00
_cell_formula_units_Z 4
_cell_length_a 7.4752(7)
_cell_length_b 15.6725(13)
_cell_length_c 12.6372(11)
_cell_measurement_reflns_used 728
_cell_measurement_temperature 150(2)
_cell_measurement_theta_max 17.71
_cell_measurement_theta_min 2.81
_cell_volume 1437.5(2)
_computing_cell_refinement 'Bruker (2002) SMART'
_computing_data_collection 'Bruker (2002) SMART'
_computing_data_reduction 'Bruker (2002) SAINT'
_computing_molecular_graphics 'Bruker (2002) SHELXTL'
_computing_publication_material 'Bruker (2002) SHELXTL'
_computing_structure_refinement 'Bruker (2002) SHELXTL'
_computing_structure_solution 'Bruker (2002) SHELXTL'
_diffrn_ambient_temperature 150(2)
_diffrn_measured_fraction_theta_full 0.999
_diffrn_measured_fraction_theta_max 0.999
_diffrn_measurement_device_type 'Bruker AXS SMART APEX'
_diffrn_measurement_method '\f and \w scans'
_diffrn_radiation_monochromator graphite
_diffrn_radiation_source 'sealed tube'
_diffrn_radiation_type MoK\a
_diffrn_radiation_wavelength 0.71073
_diffrn_reflns_av_R_equivalents 0.0934
_diffrn_reflns_av_sigmaI/netI 0.1520
_diffrn_reflns_limit_h_max 9
_diffrn_reflns_limit_h_min -9
_diffrn_reflns_limit_k_max 19
_diffrn_reflns_limit_k_min -18
_diffrn_reflns_limit_l_max 15
_diffrn_reflns_limit_l_min -15
_diffrn_reflns_number 10825
_diffrn_reflns_theta_full 26.38
_diffrn_reflns_theta_max 26.38
_diffrn_reflns_theta_min 2.11
_diffrn_standards_decay_% 0
_diffrn_standards_interval_time 430
_diffrn_standards_number 746
_exptl_absorpt_coefficient_mu 7.331
_exptl_absorpt_correction_T_max 0.5916
_exptl_absorpt_correction_T_min 0.4060
_exptl_absorpt_correction_type multi-scan
_exptl_absorpt_process_details 'SADABS (Bruker, 2002)'
_exptl_crystal_colour red
_exptl_crystal_density_diffrn 2.193
_exptl_crystal_density_method 'not measured'
_exptl_crystal_description block
_exptl_crystal_F_000 913
_exptl_crystal_size_max 0.15
_exptl_crystal_size_mid 0.10
_exptl_crystal_size_min 0.08
_refine_diff_density_max 0.922
_refine_diff_density_min -0.919
_refine_diff_density_rms 0.131
_refine_ls_extinction_method none
_refine_ls_goodness_of_fit_ref 0.978
_refine_ls_hydrogen_treatment constr
_refine_ls_matrix_type full
_refine_ls_number_parameters 176
_refine_ls_number_reflns 2942
_refine_ls_number_restraints 0
_refine_ls_restrained_S_all 0.978
_refine_ls_R_factor_all 0.1094
_refine_ls_R_factor_gt 0.0485
_refine_ls_shift/su_max 0.000
_refine_ls_shift/su_mean 0.000
_refine_ls_structure_factor_coef Fsqd
_refine_ls_weighting_details 'calc w=1/[\s^2^(Fo^2^)+(0.0083P)^2^] where P=(Fo^2^+2Fc^2^)/3'
_refine_ls_weighting_scheme calc
_refine_ls_wR_factor_gt 0.0649
_refine_ls_wR_factor_ref 0.0764
_reflns_number_gt 1542
_reflns_number_total 2942
_reflns_threshold_expression >2sigma(I)
_cod_data_source_file ic7014786-file003_3.cif
_cod_data_source_block 2
_cod_original_sg_symbol_H-M 'P 21/c'
_cod_database_code 4304086

loop_
_symmetry_equiv_pos_as_xyz
'x, y, z'
'-x, y+1/2, -z+1/2'
'-x, -y, -z'
'x, -y-1/2, z-1/2'

loop_
_atom_site_label
_atom_site_type_symbol
_atom_site_fract_x
_atom_site_fract_y
_atom_site_fract_z
_atom_site_U_iso_or_equiv
_atom_site_adp_type
_atom_site_occupancy
_atom_site_symmetry_multiplicity
_atom_site_calc_flag
_atom_site_refinement_flags
_atom_site_disorder_assembly
_atom_site_disorder_group
Cu1 Cu 0.30733(13) 0.12148(6) -0.83200(8) 0.0270(3) Uani 1 1 d . . .
Br1 Br 0.26537(13) 0.30834(5) -0.96063(7) 0.0379(3) Uani 0.941(5) 1 d P A 1
Br2 Br 0.23263(16) -0.07447(6) -0.52520(8) 0.0560(4) Uani 0.920(5) 1 d P A 1
Cl1 Cl 0.26537(13) 0.30834(5) -0.96063(7) 0.0379(3) Uani 0.059(5) 1 d P A 2
Cl2 Cl 0.23263(16) -0.07447(6) -0.52520(8) 0.0560(4) Uani 0.080(5) 1 d P A 2
Br3 Br 0.5831(2) 0.17049(11) -0.74365(14) 0.0323(7) Uani 0.063(4) 1 d P B 3
Br4 Br 0.0930(3) 0.17865(11) -0.76034(14) 0.0325(7) Uani 0.042(4) 1 d P B 3
Cl3 Cl 0.5831(2) 0.17049(11) -0.74365(14) 0.0323(7) Uani 0.937(4) 1 d P B 4
Cl4 Cl 0.0930(3) 0.17865(11) -0.76034(14) 0.0325(7) Uani 0.958(4) 1 d P B 4
N1 N 0.3237(8) 0.0994(3) -0.9845(4) 0.0211(15) Uani 1 1 d . A .
N2 N 0.2358(8) -0.0022(3) -0.8390(5) 0.0206(15) Uani 1 1 d . A .
C1 C 0.4491(10) 0.2407(4) -1.0084(6) 0.036(2) Uani 1 1 d . . .
H1A H 0.4915 0.2720 -1.0659 0.044 Uiso 1 1 calc R A 1
H1B H 0.5568 0.2319 -0.9463 0.044 Uiso 1 1 calc R A 1
C2 C 0.3728(10) 0.1554(4) -1.0520(6) 0.0201(18) Uani 1 1 d . A .
C3 C 0.3605(9) 0.1357(4) -1.1620(6) 0.0235(18) Uani 1 1 d . . .
H3 H 0.3955 0.1757 -1.2098 0.028 Uiso 1 1 calc R A .
C4 C 0.2951(9) 0.0555(5) -1.1977(6) 0.027(2) Uani 1 1 d . A .
H4 H 0.2835 0.0395 -1.2715 0.033 Uiso 1 1 calc R . .
C5 C 0.2471(10) -0.0008(5) -1.1263(6) 0.028(2) Uani 1 1 d . . .
H5 H 0.2045 -0.0562 -1.1506 0.034 Uiso 1 1 calc R A .
C6 C 0.2595(9) 0.0217(4) -1.0219(6) 0.0197(18) Uani 1 1 d . A .
C7 C 0.2136(9) -0.0351(4) -0.9386(6) 0.0219(18) Uani 1 1 d . . .
C8 C 0.1584(9) -0.1193(5) -0.9609(6) 0.0256(19) Uani 1 1 d . A .
H8 H 0.1420 -0.1426 -1.0320 0.031 Uiso 1 1 calc R . .
C9 C 0.1285(9) -0.1678(4) -0.8747(6) 0.028(2) Uani 1 1 d . . .
H9 H 0.0870 -0.2251 -0.8868 0.034 Uiso 1 1 calc R A .
C10 C 0.1585(10) -0.1333(5) -0.7727(6) 0.031(2) Uani 1 1 d . A .
H10 H 0.1448 -0.1677 -0.7133 0.037 Uiso 1 1 calc R . .
C11 C 0.2077(10) -0.0501(5) -0.7556(6) 0.027(2) Uani 1 1 d . . .
C12 C 0.2472(12) -0.0077(5) -0.6477(6) 0.050(3) Uani 1 1 d . A .
H12A H 0.1605 0.0407 -0.6522 0.060 Uiso 1 1 calc R C 1
H12B H 0.3728 0.0166 -0.6338 0.060 Uiso 1 1 calc R C 1

loop_
_atom_site_aniso_label
_atom_site_aniso_U_11
_atom_site_aniso_U_22
_atom_site_aniso_U_33
_atom_site_aniso_U_23
_atom_site_aniso_U_13
_atom_site_aniso_U_12
Cu1 0.0346(6) 0.0212(6) 0.0278(6) -0.0052(4) 0.0127(5) -0.0069(5)
Br1 0.0579(7) 0.0249(6) 0.0314(6) -0.0035(4) 0.0118(5) 0.0066(5)
Br2 0.1009(10) 0.0355(7) 0.0394(7) 0.0095(5) 0.0321(6) 0.0043(6)
Cl1 0.0579(7) 0.0249(6) 0.0314(6) -0.0035(4) 0.0118(5) 0.0066(5)
Cl2 0.1009(10) 0.0355(7) 0.0394(7) 0.0095(5) 0.0321(6) 0.0043(6)
Br3 0.0291(12) 0.0312(13) 0.0361(12) -0.0075(9) 0.0072(9) -0.0018(9)
Br4 0.0360(13) 0.0280(13) 0.0357(13) -0.0047(9) 0.0130(10) 0.0004(9)
Cl3 0.0291(12) 0.0312(13) 0.0361(12) -0.0075(9) 0.0072(9) -0.0018(9)
Cl4 0.0360(13) 0.0280(13) 0.0357(13) -0.0047(9) 0.0130(10) 0.0004(9)
N1 0.034(4) 0.013(4) 0.020(4) -0.003(3) 0.015(3) 0.001(3)
N2 0.022(4) 0.019(4) 0.021(4) 0.000(3) 0.006(3) 0.003(3)
C1 0.043(6) 0.025(5) 0.048(6) -0.006(4) 0.024(5) -0.007(4)
C2 0.023(5) 0.014(4) 0.025(5) -0.003(3) 0.008(4) 0.003(3)
C3 0.024(5) 0.025(5) 0.024(5) 0.008(3) 0.009(4) 0.002(4)
C4 0.027(5) 0.029(5) 0.027(5) -0.009(4) 0.008(4) -0.003(4)
C5 0.036(5) 0.021(5) 0.024(5) -0.010(4) 0.002(4) 0.003(4)
C6 0.012(4) 0.020(4) 0.025(4) -0.007(3) -0.001(4) 0.007(3)
C7 0.010(4) 0.017(4) 0.038(5) 0.000(4) 0.004(4) 0.002(3)
C8 0.024(5) 0.022(5) 0.032(5) 0.003(4) 0.009(4) 0.005(4)
C9 0.019(5) 0.013(4) 0.051(6) 0.003(4) 0.002(4) 0.000(3)
C10 0.042(6) 0.024(5) 0.030(5) 0.005(4) 0.015(4) 0.002(4)
C11 0.037(5) 0.018(5) 0.023(5) 0.004(3) 0.003(4) -0.003(4)
C12 0.086(8) 0.038(6) 0.024(5) 0.002(4) 0.011(5) -0.009(5)

loop_
_atom_type_symbol
_atom_type_description
_atom_type_scat_dispersion_real
_atom_type_scat_dispersion_imag
_atom_type_scat_source
C C 0.0033 0.0016 'International Tables Vol C Tables 4.2.6.8 and 6.1.1.4'
H H 0.0000 0.0000 'International Tables Vol C Tables 4.2.6.8 and 6.1.1.4'
N N 0.0061 0.0033 'International Tables Vol C Tables 4.2.6.8 and 6.1.1.4'
Cl Cl 0.1484 0.1585 'International Tables Vol C Tables 4.2.6.8 and 6.1.1.4'
Cu Cu 0.3201 1.2651 'International Tables Vol C Tables 4.2.6.8 and 6.1.1.4'
Br Br -0.2901 2.4595 'International Tables Vol C Tables 4.2.6.8 and 6.1.1.4'

loop_
_geom_angle_atom_site_label_1
_geom_angle_atom_site_label_2
_geom_angle_atom_site_label_3
_geom_angle
_geom_angle_site_symmetry_1
_geom_angle_site_symmetry_3
_geom_angle_publ_flag
N1 Cu1 N2 82.4(2) . . ?
N1 Cu1 Br4 133.29(17) . . ?
N2 Cu1 Br4 101.42(17) . . ?
N1 Cu1 Br3 106.31(17) . . ?
N2 Cu1 Br3 123.95(16) . . ?
Br4 Cu1 Br3 109.20(7) . . ?
C2 N1 C6 119.8(6) . . ?
C2 N1 Cu1 126.5(5) . . ?
C6 N1 Cu1 113.4(5) . . ?
C7 N2 C11 120.9(6) . . ?
C7 N2 Cu1 112.8(5) . . ?
C11 N2 Cu1 126.3(5) . . ?
C2 C1 Br1 111.4(5) . . ?
C2 C1 H1A 109.4 . . ?
Br1 C1 H1A 109.4 . . ?
C2 C1 H1B 109.4 . . ?
Br1 C1 H1B 109.3 . . ?
H1A C1 H1B 108.0 . . ?
N1 C2 C3 121.6(6) . . ?
N1 C2 C1 119.2(6) . . ?
C3 C2 C1 119.1(6) . . ?
C4 C3 C2 117.1(7) . . ?
C4 C3 H3 121.4 . . ?
C2 C3 H3 121.4 . . ?
C5 C4 C3 119.9(7) . . ?
C5 C4 H4 120.1 . . ?
C3 C4 H4 120.1 . . ?
C6 C5 C4 120.6(7) . . ?
C6 C5 H5 119.7 . . ?
C4 C5 H5 119.7 . . ?
C5 C6 N1 120.9(7) . . ?
C5 C6 C7 124.5(7) . . ?
N1 C6 C7 114.6(6) . . ?
N2 C7 C8 121.5(7) . . ?
N2 C7 C6 116.2(6) . . ?
C8 C7 C6 122.3(7) . . ?
C9 C8 C7 117.1(7) . . ?
C9 C8 H8 121.4 . . ?
C7 C8 H8 121.4 . . ?
C10 C9 C8 120.1(7) . . ?
C10 C9 H9 119.9 . . ?
C8 C9 H9 119.9 . . ?
C11 C10 C9 120.5(7) . . ?
C11 C10 H10 119.8 . . ?
C9 C10 H10 119.8 . . ?
N2 C11 C10 119.8(7) . . ?
N2 C11 C12 115.8(7) . . ?
C10 C11 C12 124.3(7) . . ?
C11 C12 Br2 117.8(5) . . ?
C11 C12 H12A 107.8 . . ?
Br2 C12 H12A 107.8 . . ?
C11 C12 H12B 107.8 . . ?
Br2 C12 H12B 107.8 . . ?
H12A C12 H12B 107.2 . . ?

loop_
_geom_bond_atom_site_label_1
_geom_bond_atom_site_label_2
_geom_bond_distance
_geom_bond_site_symmetry_2
_geom_bond_publ_flag
Cu1 N1 1.990(5) . ?
Cu1 N2 2.007(6) . ?
Cu1 Br4 2.210(2) . ?
Cu1 Br3 2.233(2) . ?
Br1 C1 1.942(7) . ?
Br2 C12 1.893(7) . ?
N1 C2 1.335(8) . ?
N1 C6 1.353(7) . ?
N2 C7 1.334(8) . ?
N2 C11 1.350(8) . ?
C1 C2 1.505(8) . ?
C1 H1A 0.9900 . ?
C1 H1B 0.9900 . ?
C2 C3 1.405(9) . ?
C3 C4 1.385(9) . ?
C3 H3 0.9500 . ?
C4 C5 1.370(9) . ?
C4 H4 0.9500 . ?
C5 C6 1.346(9) . ?
C5 H5 0.9500 . ?
C6 C7 1.480(9) . ?
C7 C8 1.390(9) . ?
C8 C9 1.390(9) . ?
C8 H8 0.9500 . ?
C9 C10 1.367(9) . ?
C9 H9 0.9500 . ?
C10 C11 1.358(9) . ?
C10 H10 0.9500 . ?
C11 C12 1.482(9) . ?
C12 H12A 0.9900 . ?
C12 H12B 0.9900 . ?

loop_
_geom_torsion_atom_site_label_1
_geom_torsion_atom_site_label_2
_geom_torsion_atom_site_label_3
_geom_torsion_atom_site_label_4
_geom_torsion
_geom_torsion_site_symmetry_1
_geom_torsion_site_symmetry_2
_geom_torsion_site_symmetry_3
_geom_torsion_site_symmetry_4
_geom_torsion_publ_flag
N2 Cu1 N1 C2 -178.8(6) . . . . ?
Br4 Cu1 N1 C2 82.6(6) . . . . ?
Br3 Cu1 N1 C2 -55.6(6) . . . . ?
N2 Cu1 N1 C6 8.0(5) . . . . ?
Br4 Cu1 N1 C6 -90.5(5) . . . . ?
Br3 Cu1 N1 C6 131.3(4) . . . . ?
N1 Cu1 N2 C7 -7.0(5) . . . . ?
Br4 Cu1 N2 C7 125.7(5) . . . . ?
Br3 Cu1 N2 C7 -111.6(4) . . . . ?
N1 Cu1 N2 C11 174.2(6) . . . . ?
Br4 Cu1 N2 C11 -53.0(6) . . . . ?
Br3 Cu1 N2 C11 69.7(6) . . . . ?
C6 N1 C2 C3 -0.2(10) . . . . ?
Cu1 N1 C2 C3 -172.9(5) . . . . ?
C6 N1 C2 C1 -178.3(6) . . . . ?
Cu1 N1 C2 C1 9.0(9) . . . . ?
Br1 C1 C2 N1 -65.2(8) . . . . ?
Br1 C1 C2 C3 116.7(6) . . . . ?
N1 C2 C3 C4 0.0(11) . . . . ?
C1 C2 C3 C4 178.0(6) . . . . ?
C2 C3 C4 C5 -0.5(11) . . . . ?
C3 C4 C5 C6 1.2(11) . . . . ?
C4 C5 C6 N1 -1.6(11) . . . . ?
C4 C5 C6 C7 -179.0(7) . . . . ?
C2 N1 C6 C5 1.0(10) . . . . ?
Cu1 N1 C6 C5 174.7(5) . . . . ?
C2 N1 C6 C7 178.8(6) . . . . ?
Cu1 N1 C6 C7 -7.6(7) . . . . ?
C11 N2 C7 C8 0.9(10) . . . . ?
Cu1 N2 C7 C8 -178.0(5) . . . . ?
C11 N2 C7 C6 -176.3(6) . . . . ?
Cu1 N2 C7 C6 4.9(7) . . . . ?
C5 C6 C7 N2 179.4(7) . . . . ?
N1 C6 C7 N2 1.8(9) . . . . ?
C5 C6 C7 C8 2.3(11) . . . . ?
N1 C6 C7 C8 -175.3(6) . . . . ?
N2 C7 C8 C9 -0.3(10) . . . . ?
C6 C7 C8 C9 176.6(6) . . . . ?
C7 C8 C9 C10 -1.9(10) . . . . ?
C8 C9 C10 C11 3.7(11) . . . . ?
C7 N2 C11 C10 0.9(11) . . . . ?
Cu1 N2 C11 C10 179.6(5) . . . . ?
C7 N2 C11 C12 176.7(7) . . . . ?
Cu1 N2 C11 C12 -4.6(10) . . . . ?
C9 C10 C11 N2 -3.2(12) . . . . ?
C9 C10 C11 C12 -178.6(7) . . . . ?
N2 C11 C12 Br2 -174.3(5) . . . . ?
C10 C11 C12 Br2 1.3(11) . . . . ?
